data_7229834
loop_
_publ_author_name
'Gu, Jin-Zhong'
'Cai, Yan'
'Liang, Xiao-Xiao'
'Wu, Jiang'
'Shi, Zi-Fa'
'Kirillov, Alexander M.'

_publ_section_title
;
 Bringing 5-(3,4-dicarboxylphenyl)picolinic acid to crystal engineering
 research: hydrothermal assembly, structural features, and photocatalytic
 activity of Mn, Ni, Cu, and Zn coordination polymers
;
_journal_issue 7
_journal_name_full CrystEngComm
_journal_page_first 906
_journal_paper_doi 10.1039/C7CE02009K
_journal_volume 20
_journal_year 2018
_chemical_formula_sum 'C20 H17 Mn N5 O8'
_chemical_formula_weight 510.33
_space_group_crystal_system monoclinic
_space_group_IT_number 9
_space_group_name_Hall 'C -2yc'
_space_group_name_H-M_alt 'C 1 c 1'
_symmetry_space_group_name_Hall 'C -2yc'
_symmetry_space_group_name_H-M 'C 1 c 1'
_atom_sites_solution_hydrogens mixed
_audit_creation_method SHELXL-2014/7
_audit_update_record
;
2017-09-14 deposited with the CCDC.
2017-12-29 downloaded from the CCDC.
;
_cell_angle_alpha 90
_cell_angle_beta 124.774(14)
_cell_angle_gamma 90
_cell_formula_units_Z 4
_cell_length_a 20.3749(19)
_cell_length_b 7.5106(6)
_cell_length_c 16.0252(15)
_cell_measurement_reflns_used 3289
_cell_measurement_temperature 293(2)
_cell_measurement_theta_max 25.044
_cell_measurement_theta_min 3.659
_cell_volume 2014.3(5)
_computing_cell_refinement 'Bruker SAINT'
_computing_data_collection 'Bruker APEX2'
_computing_data_reduction 'Bruker SAINT'
_computing_molecular_graphics 'Bruker SHELXTL'
_computing_publication_material 'Bruker SHELXTL'
_computing_structure_refinement 'SHELXL-2014/7 (Sheldrick, 2014)'
_computing_structure_solution 'SHELXL-2014/7 (Sheldrick, 2014)'
_diffrn_ambient_temperature 293(2)
_diffrn_measured_fraction_theta_full 0.997
_diffrn_measured_fraction_theta_max 0.997
_diffrn_measurement_device_type 'Bruker APE-II CCD'
_diffrn_measurement_method '\f and \w scans'
_diffrn_radiation_type MoK\a
_diffrn_radiation_wavelength 0.71073
_diffrn_reflns_av_R_equivalents 0.0442
_diffrn_reflns_av_unetI/netI 0.0801
_diffrn_reflns_Laue_measured_fraction_full 0.997
_diffrn_reflns_Laue_measured_fraction_max 0.997
_diffrn_reflns_limit_h_max 24
_diffrn_reflns_limit_h_min -22
_diffrn_reflns_limit_k_max 8
_diffrn_reflns_limit_k_min -8
_diffrn_reflns_limit_l_max 19
_diffrn_reflns_limit_l_min -18
_diffrn_reflns_number 3289
_diffrn_reflns_point_group_measured_fraction_full 0.684
_diffrn_reflns_point_group_measured_fraction_max 0.684
_diffrn_reflns_theta_full 25.044
_diffrn_reflns_theta_max 25.044
_diffrn_reflns_theta_min 3.659
_diffrn_source 'fine-focus sealed tube'
_exptl_absorpt_coefficient_mu 0.719
_exptl_absorpt_correction_type multi-scan
_exptl_crystal_colour yellow
_exptl_crystal_density_diffrn 1.683
_exptl_crystal_description block
_exptl_crystal_F_000 1044
_exptl_crystal_size_max 0.270
_exptl_crystal_size_mid 0.230
_exptl_crystal_size_min 0.220
_exptl_transmission_factor_max 0.854
_exptl_transmission_factor_min 0.824
_refine_diff_density_max 0.384
_refine_diff_density_min -0.293
_refine_diff_density_rms 0.070
_refine_ls_abs_structure_details
;
 Flack x determined using 484 quotients [(I+)-(I-)]/[(I+)+(I-)]
 (Parsons, Flack and Wagner, Acta Cryst. B69 (2013) 249-259).
;
_refine_ls_abs_structure_Flack 0.02(3)
_refine_ls_extinction_method none
_refine_ls_goodness_of_fit_ref 1.004
_refine_ls_hydrogen_treatment constr
_refine_ls_matrix_type full
_refine_ls_number_parameters 310
_refine_ls_number_reflns 2432
_refine_ls_number_restraints 2
_refine_ls_restrained_S_all 1.003
_refine_ls_R_factor_all 0.0609
_refine_ls_R_factor_gt 0.0463
_refine_ls_shift/su_max 0.000
_refine_ls_shift/su_mean 0.000
_refine_ls_structure_factor_coef Fsqd
_refine_ls_weighting_details 'w=1/[\s^2^(Fo^2^)+(0.0302P)^2^+0.0100P] where P=(Fo^2^+2Fc^2^)/3'
_refine_ls_weighting_scheme calc
_refine_ls_wR_factor_gt 0.0820
_refine_ls_wR_factor_ref 0.0915
_reflns_Friedel_coverage 0.370
_reflns_Friedel_fraction_full 0.370
_reflns_Friedel_fraction_max 0.370
_reflns_number_gt 1998
_reflns_number_total 2432
_reflns_threshold_expression 'I > 2\s(I)'
_cod_data_source_file c7ce02009k2.cif
_cod_data_source_block 294-9Mn
_cod_depositor_comments 'Adding full bibliography for 7229833--7229839.cif.'
_cod_original_cell_volume 2014.3(4)
_cod_database_code 7229834
_shelx_shelxl_version_number 2014/7
_shelx_space_group_comment
;
The symmetry employed for this shelxl refinement is uniquely defined
by the following loop, which should always be used as a source of
symmetry information in preference to the above space-group names.
They are only intended as comments.
;
_shelx_estimated_absorpt_t_min 0.830
_shelx_estimated_absorpt_t_max 0.858

loop_
_space_group_symop_operation_xyz
'x, y, z'
'x, -y, z+1/2'
'x+1/2, y+1/2, z'
'x+1/2, -y+1/2, z+1/2'

loop_
_atom_site_label
_atom_site_type_symbol
_atom_site_fract_x
_atom_site_fract_y
_atom_site_fract_z
_atom_site_U_iso_or_equiv
_atom_site_adp_type
_atom_site_occupancy
_atom_site_site_symmetry_order
_atom_site_calc_flag
_atom_site_refinement_flags_posn
_atom_site_refinement_flags_adp
Mn1 Mn 0.46558(5) 0.85874(16) 0.58395(6) 0.0290(3) Uani 1 1 d . .
O1 O 0.5366(3) 0.6129(8) 0.6439(4) 0.0416(15) Uani 1 1 d . .
O2 O 0.5781(3) 0.3697(9) 0.6053(4) 0.0498(17) Uani 1 1 d . .
O3 O 0.3319(3) 0.7118(8) -0.1268(4) 0.0374(14) Uani 1 1 d . .
O4 O 0.4161(3) 0.9220(7) -0.0257(3) 0.0311(13) Uani 1 1 d . .
O5 O 0.2357(3) 1.0486(8) -0.1631(4) 0.0388(15) Uani 1 1 d . .
O6 O 0.1256(3) 0.9812(9) -0.1723(4) 0.0516(19) Uani 1 1 d . .
H1 H 0.1042 1.0375 -0.2255 0.077 Uiso 1 1 calc R U
O7 O 0.5746(3) 0.9974(9) 0.6140(4) 0.0400(15) Uani 1 1 d . .
H1W H 0.6140 0.9388 0.6637 0.048 Uiso 1 1 d R U
H2W H 0.5798 1.1121 0.6134 0.048 Uiso 1 1 d R U
N1 N 0.4366(3) 0.6958(8) 0.4467(4) 0.0223(14) Uani 1 1 d . .
N2 N 0.3635(3) 0.7749(9) 0.5969(4) 0.0306(16) Uani 1 1 d . .
N3 N 0.3214(3) 0.7606(10) 0.6967(5) 0.0353(17) Uani 1 1 d . .
H2 H 0.3201 0.7726 0.7492 0.042 Uiso 1 1 calc R U
N4 N 0.4862(4) 0.9362(9) 0.8622(4) 0.0303(16) Uani 1 1 d . .
H4 H 0.4642 0.9175 0.8940 0.036 Uiso 1 1 calc R U
N5 N 0.5058(3) 0.9406(10) 0.7405(4) 0.0315(16) Uani 1 1 d . .
C1 C 0.5413(4) 0.5096(12) 0.5826(6) 0.0306(19) Uani 1 1 d . .
C2 C 0.4916(4) 0.5685(11) 0.4728(5) 0.0247(17) Uani 1 1 d . .
C3 C 0.3895(4) 0.7429(11) 0.3495(5) 0.0257(18) Uani 1 1 d . .
H3 H 0.3497 0.8265 0.3308 0.031 Uiso 1 1 calc R U
C4 C 0.3964(4) 0.6737(10) 0.2733(5) 0.0196(16) Uani 1 1 d . .
C5 C 0.4562(4) 0.5513(10) 0.3033(5) 0.0243(18) Uani 1 1 d . .
H5 H 0.4647 0.5061 0.2561 0.029 Uiso 1 1 calc R U
C6 C 0.5038(4) 0.4953(11) 0.4034(5) 0.0273(18) Uani 1 1 d . .
H6 H 0.5432 0.4099 0.4237 0.033 Uiso 1 1 calc R U
C7 C 0.3426(4) 0.7379(10) 0.1672(5) 0.0236(17) Uani 1 1 d . .
C8 C 0.3710(4) 0.7421(10) 0.1051(5) 0.0224(17) Uani 1 1 d . .
H8 H 0.4215 0.6976 0.1297 0.027 Uiso 1 1 calc R U
O8 O 0.2175(3) 0.5662(10) 0.2901(5) 0.0558(19) Uani 1 1 d G .
H4W H 0.2311 0.6730 0.3101 0.084 Uiso 1 1 d G U
H3W H 0.2580 0.4986 0.3243 0.084 Uiso 1 1 d G U
C9 C 0.3246(4) 0.8116(10) 0.0081(5) 0.0219(17) Uani 1 1 d . .
C10 C 0.3592(4) 0.8163(11) -0.0541(5) 0.0284(19) Uani 1 1 d . .
C11 C 0.2474(4) 0.8754(11) -0.0316(5) 0.0259(18) Uani 1 1 d . .
C12 C 0.2026(4) 0.9749(12) -0.1292(5) 0.030(2) Uani 1 1 d . .
C13 C 0.2197(4) 0.8641(11) 0.0304(5) 0.0305(19) Uani 1 1 d . .
H13 H 0.1685 0.9042 0.0054 0.037 Uiso 1 1 calc R U
C14 C 0.2654(4) 0.7963(10) 0.1261(5) 0.0263(18) Uani 1 1 d . .
H14 H 0.2445 0.7890 0.1645 0.032 Uiso 1 1 calc R U
C15 C 0.2886(5) 0.6950(12) 0.5459(6) 0.040(2) Uani 1 1 d . .
H15 H 0.2604 0.6537 0.4794 0.048 Uiso 1 1 calc R U
C16 C 0.2631(4) 0.6862(13) 0.6062(6) 0.042(2) Uani 1 1 d . .
H16 H 0.2149 0.6385 0.5897 0.051 Uiso 1 1 calc R U
C17 C 0.3813(4) 0.8118(11) 0.6894(5) 0.0260(17) Uani 1 1 d . .
C18 C 0.4546(4) 0.8931(10) 0.7642(5) 0.0283(18) Uani 1 1 d . .
C19 C 0.5585(4) 1.0143(12) 0.9018(5) 0.035(2) Uani 1 1 d . .
H19 H 0.5932 1.0573 0.9676 0.042 Uiso 1 1 calc R U
C20 C 0.5701(4) 1.0169(12) 0.8270(6) 0.041(2) Uani 1 1 d . .
H20 H 0.6149 1.0633 0.8329 0.049 Uiso 1 1 calc R U

loop_
_atom_site_aniso_label
_atom_site_aniso_U_11
_atom_site_aniso_U_22
_atom_site_aniso_U_33
_atom_site_aniso_U_23
_atom_site_aniso_U_13
_atom_site_aniso_U_12
Mn1 0.0297(6) 0.0427(8) 0.0170(5) 0.0032(7) 0.0147(4) 0.0049(7)
O1 0.040(3) 0.062(4) 0.020(3) 0.005(3) 0.016(2) 0.014(3)
O2 0.060(4) 0.039(4) 0.031(3) 0.004(3) 0.015(3) 0.018(3)
O3 0.043(3) 0.045(4) 0.033(3) -0.009(3) 0.027(3) -0.009(3)
O4 0.024(3) 0.047(4) 0.028(3) -0.009(3) 0.018(2) -0.011(3)
O5 0.032(3) 0.053(4) 0.028(3) 0.016(3) 0.015(3) 0.001(3)
O6 0.029(3) 0.098(6) 0.027(3) 0.031(4) 0.015(2) 0.017(3)
O7 0.033(3) 0.055(4) 0.030(3) 0.006(3) 0.016(3) 0.004(3)
N1 0.026(3) 0.024(4) 0.016(3) -0.001(3) 0.012(3) 0.001(3)
N2 0.034(3) 0.037(4) 0.024(3) 0.004(3) 0.018(3) 0.002(3)
N3 0.038(4) 0.046(5) 0.031(4) 0.003(4) 0.025(3) -0.003(4)
N4 0.048(4) 0.036(4) 0.021(3) -0.001(3) 0.028(3) 0.003(3)
N5 0.029(3) 0.045(5) 0.025(3) 0.005(4) 0.018(3) 0.001(3)
C1 0.032(4) 0.033(5) 0.027(4) 0.007(4) 0.017(4) 0.003(4)
C2 0.021(3) 0.031(5) 0.015(3) 0.001(4) 0.007(3) 0.000(4)
C3 0.016(3) 0.037(5) 0.018(3) -0.001(4) 0.006(3) -0.003(3)
C4 0.021(3) 0.019(4) 0.013(3) 0.000(3) 0.007(3) -0.008(3)
C5 0.026(4) 0.028(5) 0.020(4) -0.003(4) 0.014(3) -0.002(4)
C6 0.028(4) 0.026(5) 0.027(4) -0.003(4) 0.015(3) 0.001(4)
C7 0.022(3) 0.027(5) 0.014(3) 0.005(4) 0.006(3) -0.004(3)
C8 0.019(3) 0.030(5) 0.014(3) 0.000(4) 0.007(3) 0.003(3)
O8 0.042(3) 0.057(5) 0.050(4) -0.003(4) 0.015(3) 0.001(3)
C9 0.023(3) 0.034(5) 0.009(3) -0.001(4) 0.010(3) -0.004(3)
C10 0.023(4) 0.045(6) 0.017(4) 0.003(4) 0.012(3) 0.000(4)
C11 0.020(3) 0.041(5) 0.015(3) -0.001(4) 0.009(3) -0.007(4)
C12 0.021(4) 0.043(6) 0.019(4) 0.008(4) 0.006(3) -0.002(4)
C13 0.021(3) 0.049(6) 0.021(4) 0.010(4) 0.011(3) 0.006(4)
C14 0.028(4) 0.036(5) 0.022(4) 0.006(4) 0.019(3) 0.005(4)
C15 0.043(5) 0.045(6) 0.027(4) -0.001(4) 0.017(4) -0.009(4)
C16 0.034(4) 0.056(7) 0.035(5) -0.001(5) 0.018(4) -0.007(4)
C17 0.030(4) 0.027(5) 0.021(4) 0.001(4) 0.015(3) 0.003(4)
C18 0.042(4) 0.025(5) 0.021(4) 0.007(4) 0.020(3) 0.010(4)
C19 0.030(4) 0.048(6) 0.022(4) -0.001(4) 0.012(3) -0.001(4)
C20 0.026(4) 0.069(7) 0.036(5) -0.003(5) 0.022(4) -0.002(5)

loop_
_atom_type_symbol
_atom_type_description
_atom_type_scat_dispersion_real
_atom_type_scat_dispersion_imag
_atom_type_scat_source
C C 0.0033 0.0016 'International Tables Vol C Tables 4.2.6.8 and 6.1.1.4'
H H 0.0000 0.0000 'International Tables Vol C Tables 4.2.6.8 and 6.1.1.4'
Mn Mn 0.3368 0.7283 'International Tables Vol C Tables 4.2.6.8 and 6.1.1.4'
N N 0.0061 0.0033 'International Tables Vol C Tables 4.2.6.8 and 6.1.1.4'
O O 0.0106 0.0060 'International Tables Vol C Tables 4.2.6.8 and 6.1.1.4'

loop_
_geom_angle_atom_site_label_1
_geom_angle_atom_site_label_2
_geom_angle_atom_site_label_3
_geom_angle
_geom_angle_site_symmetry_1
_geom_angle_site_symmetry_3
O4 Mn1 O1 150.29(17) 2_575 .
O4 Mn1 N5 113.6(2) 2_575 .
O1 Mn1 N5 90.7(2) . .
O4 Mn1 O7 76.64(19) 2_575 .
O1 Mn1 O7 88.4(2) . .
N5 Mn1 O7 87.0(2) . .
O4 Mn1 N1 83.2(2) 2_575 .
O1 Mn1 N1 73.43(19) . .
N5 Mn1 N1 163.2(2) . .
O7 Mn1 N1 97.8(2) . .
O4 Mn1 N2 104.66(19) 2_575 .
O1 Mn1 N2 97.8(2) . .
N5 Mn1 N2 75.2(2) . .
O7 Mn1 N2 161.2(2) . .
N1 Mn1 N2 101.0(2) . .
C1 O1 Mn1 119.0(5) . .
C10 O4 Mn1 132.3(4) . 2_574
C12 O6 H1 109.5 . .
Mn1 O7 H1W 104.3 . .
Mn1 O7 H2W 124.8 . .
H1W O7 H2W 117.5 . .
C3 N1 C2 118.0(6) . .
C3 N1 Mn1 127.1(5) . .
C2 N1 Mn1 111.7(4) . .
C17 N2 C15 104.7(6) . .
C17 N2 Mn1 110.9(5) . .
C15 N2 Mn1 144.4(5) . .
C17 N3 C16 107.8(6) . .
C17 N3 H2 126.1 . .
C16 N3 H2 126.1 . .
C18 N4 C19 108.4(6) . .
C18 N4 H4 125.8 . .
C19 N4 H4 125.8 . .
C18 N5 C20 105.8(6) . .
C18 N5 Mn1 113.4(5) . .
C20 N5 Mn1 140.7(5) . .
O2 C1 O1 126.0(7) . .
O2 C1 C2 119.3(7) . .
O1 C1 C2 114.6(7) . .
N1 C2 C6 122.2(6) . .
N1 C2 C1 117.1(6) . .
C6 C2 C1 120.7(7) . .
N1 C3 C4 123.8(7) . .
N1 C3 H3 118.1 . .
C4 C3 H3 118.1 . .
C5 C4 C3 116.8(6) . .
C5 C4 C7 123.1(6) . .
C3 C4 C7 120.1(6) . .
C4 C5 C6 120.2(6) . .
C4 C5 H5 119.9 . .
C6 C5 H5 119.9 . .
C2 C6 C5 118.8(7) . .
C2 C6 H6 120.6 . .
C5 C6 H6 120.6 . .
C14 C7 C8 118.0(6) . .
C14 C7 C4 123.0(6) . .
C8 C7 C4 119.0(6) . .
C9 C8 C7 120.7(6) . .
C9 C8 H8 119.6 . .
C7 C8 H8 119.6 . .
H4W O8 H3W 109.5 . .
C8 C9 C11 120.7(6) . .
C8 C9 C10 118.2(6) . .
C11 C9 C10 121.1(6) . .
O3 C10 O4 124.5(6) . .
O3 C10 C9 118.3(6) . .
O4 C10 C9 117.2(6) . .
C13 C11 C9 117.3(6) . .
C13 C11 C12 121.6(6) . .
C9 C11 C12 120.4(6) . .
O5 C12 O6 123.6(7) . .
O5 C12 C11 122.4(6) . .
O6 C12 C11 114.0(6) . .
C14 C13 C11 122.1(6) . .
C14 C13 H13 119.0 . .
C11 C13 H13 119.0 . .
C13 C14 C7 121.1(6) . .
C13 C14 H14 119.5 . .
C7 C14 H14 119.5 . .
C16 C15 N2 110.3(7) . .
C16 C15 H15 124.9 . .
N2 C15 H15 124.9 . .
C15 C16 N3 106.7(7) . .
C15 C16 H16 126.7 . .
N3 C16 H16 126.7 . .
N2 C17 N3 110.5(7) . .
N2 C17 C18 121.1(7) . .
N3 C17 C18 128.4(7) . .
N5 C18 N4 109.4(7) . .
N5 C18 C17 119.3(6) . .
N4 C18 C17 131.3(7) . .
C20 C19 N4 106.4(7) . .
C20 C19 H19 126.8 . .
N4 C19 H19 126.8 . .
C19 C20 N5 110.0(6) . .
C19 C20 H20 125.0 . .
N5 C20 H20 125.0 . .

loop_
_geom_bond_atom_site_label_1
_geom_bond_atom_site_label_2
_geom_bond_distance
_geom_bond_site_symmetry_2
Mn1 O4 2.190(5) 2_575
Mn1 O1 2.200(6) .
Mn1 N5 2.236(6) .
Mn1 O7 2.244(5) .
Mn1 N1 2.281(5) .
Mn1 N2 2.293(6) .
O1 C1 1.297(9) .
O2 C1 1.219(9) .
O3 C10 1.243(8) .
O4 C10 1.256(8) .
O4 Mn1 2.190(5) 2_574
O5 C12 1.214(8) .
O6 C12 1.305(8) .
O6 H1 0.8200 .
O7 H1W 0.8619 .
O7 H2W 0.8685 .
N1 C3 1.330(8) .
N1 C2 1.345(9) .
N2 C17 1.340(9) .
N2 C15 1.390(9) .
N3 C17 1.348(8) .
N3 C16 1.364(9) .
N3 H2 0.8600 .
N4 C18 1.353(8) .
N4 C19 1.361(9) .
N4 H4 0.8600 .
N5 C18 1.345(8) .
N5 C20 1.376(10) .
C1 C2 1.512(9) .
C2 C6 1.384(9) .
C3 C4 1.405(9) .
C3 H3 0.9300 .
C4 C5 1.376(10) .
C4 C7 1.483(9) .
C5 C6 1.385(9) .
C5 H5 0.9300 .
C6 H6 0.9300 .
C7 C14 1.385(9) .
C7 C8 1.408(8) .
C8 C9 1.380(9) .
C8 H8 0.9300 .
O8 H4W 0.8499 .
O8 H3W 0.8502 .
C9 C11 1.402(9) .
C9 C10 1.515(9) .
C11 C13 1.396(9) .
C11 C12 1.486(9) .
C13 C14 1.360(9) .
C13 H13 0.9300 .
C14 H14 0.9300 .
C15 C16 1.335(10) .
C15 H15 0.9300 .
C16 H16 0.9300 .
C17 C18 1.414(10) .
C19 C20 1.348(9) .
C19 H19 0.9300 .
C20 H20 0.9300 .

loop_
_geom_hbond_atom_site_label_D
_geom_hbond_atom_site_label_H
_geom_hbond_atom_site_label_A
_geom_hbond_distance_DH
_geom_hbond_distance_HA
_geom_hbond_distance_DA
_geom_hbond_angle_DHA
_geom_hbond_site_symmetry_A
C19 H19 O7 0.93 2.61 3.225(9) 123.9 2_575
O8 H3W O3 0.85 2.01 2.832(9) 163.2 2_565
O8 H4W O5 0.85 2.13 2.959(9) 166.5 2_575
C3 H3 O5 0.93 2.56 3.405(9) 151.6 2_575
N4 H4 O4 0.86 2.01 2.864(7) 169.4 1_556
N3 H2 O3 0.86 1.92 2.736(7) 158.8 1_556
O7 H2W O2 0.87 1.94 2.802(10) 173.2 1_565
O7 H1W O8 0.86 1.92 2.701(7) 150.3 4_565
O6 H1 O1 0.82 1.82 2.617(7) 164.1 3_454
O7 H2W O2 0.87 1.94 2.802(10) 173.2 1_565
O7 H1W O8 0.86 1.92 2.701(7) 150.3 4_565
C19 H19 O7 0.93 2.61 3.225(9) 123.9 2_575
C3 H3 O5 0.93 2.56 3.405(9) 151.6 2_575
O8 H3W O3 0.85 2.01 2.832(9) 163.2 2_565
O8 H4W O5 0.85 2.13 2.959(9) 166.5 2_575
N4 H4 O4 0.86 2.01 2.864(7) 169.4 1_556
N3 H2 O3 0.86 1.92 2.736(7) 158.8 1_556
O6 H1 O1 0.82 1.82 2.617(7) 164.1 3_454
N3 H2 O3 0.86 1.92 2.736(7) 158.8 1_556
N4 H4 O4 0.86 2.01 2.864(7) 169.4 1_556
O8 H4W O5 0.85 2.13 2.959(9) 166.5 2_575
O8 H3W O3 0.85 2.01 2.832(9) 163.2 2_565
C3 H3 O5 0.93 2.56 3.405(9) 151.6 2_575
C19 H19 O7 0.93 2.61 3.225(9) 123.9 2_575
O7 H1W O8 0.86 1.92 2.701(7) 150.3 4_565
O7 H2W O2 0.87 1.94 2.802(10) 173.2 1_565
O6 H1 O1 0.82 1.82 2.617(7) 164.1 3_454
N3 H2 O3 0.86 1.92 2.736(7) 158.8 1_556
N4 H4 O4 0.86 2.01 2.864(7) 169.4 1_556
C3 H3 O5 0.93 2.56 3.405(9) 151.6 2_575
O8 H4W O5 0.85 2.13 2.959(9) 166.5 2_575
O8 H3W O3 0.85 2.01 2.832(9) 163.2 2_565
C19 H19 O7 0.93 2.61 3.225(9) 123.9 2_575
O7 H1W O8 0.86 1.92 2.701(7) 150.3 4_565
O7 H2W O2 0.87 1.94 2.802(10) 173.2 1_565
O6 H1 O1 0.82 1.82 2.617(7) 164.1 3_454
O7 H1W O8 0.86 1.92 2.701(7) 150.3 4_565
O7 H2W O2 0.87 1.94 2.802(10) 173.2 1_565
N3 H2 O3 0.86 1.92 2.736(7) 158.8 1_556
N4 H4 O4 0.86 2.01 2.864(7) 169.4 1_556
C3 H3 O5 0.93 2.56 3.405(9) 151.6 2_575
O8 H4W O5 0.85 2.13 2.959(9) 166.5 2_575
O8 H3W O3 0.85 2.01 2.832(9) 163.2 2_565
C19 H19 O7 0.93 2.61 3.225(9) 123.9 2_575

loop_
_geom_torsion_atom_site_label_1
_geom_torsion_atom_site_label_2
_geom_torsion_atom_site_label_3
_geom_torsion_atom_site_label_4
_geom_torsion
_geom_torsion_site_symmetry_1
Mn1 O1 C1 O2 -179.7(6) .
Mn1 O1 C1 C2 -3.5(8) .
C3 N1 C2 C6 4.4(10) .
Mn1 N1 C2 C6 -157.1(6) .
C3 N1 C2 C1 -176.5(6) .
Mn1 N1 C2 C1 21.9(8) .
O2 C1 C2 N1 163.2(7) .
O1 C1 C2 N1 -13.3(10) .
O2 C1 C2 C6 -17.7(11) .
O1 C1 C2 C6 165.8(7) .
C2 N1 C3 C4 -3.2(10) .
Mn1 N1 C3 C4 155.1(5) .
N1 C3 C4 C5 -0.5(11) .
N1 C3 C4 C7 -178.2(6) .
C3 C4 C5 C6 3.1(10) .
C7 C4 C5 C6 -179.3(7) .
N1 C2 C6 C5 -1.9(12) .
C1 C2 C6 C5 179.1(6) .
C4 C5 C6 C2 -2.0(11) .
C5 C4 C7 C14 151.9(8) .
C3 C4 C7 C14 -30.5(11) .
C5 C4 C7 C8 -28.8(11) .
C3 C4 C7 C8 148.8(7) .
C14 C7 C8 C9 3.5(11) .
C4 C7 C8 C9 -175.8(7) .
C7 C8 C9 C11 -1.7(11) .
C7 C8 C9 C10 178.6(7) .
Mn1 O4 C10 O3 170.6(6) 2_574
Mn1 O4 C10 C9 -12.2(10) 2_574
C8 C9 C10 O3 108.5(8) .
C11 C9 C10 O3 -71.3(10) .
C8 C9 C10 O4 -68.9(9) .
C11 C9 C10 O4 111.4(8) .
C8 C9 C11 C13 -0.5(11) .
C10 C9 C11 C13 179.2(7) .
C8 C9 C11 C12 170.6(7) .
C10 C9 C11 C12 -9.7(11) .
C13 C11 C12 O5 149.2(8) .
C9 C11 C12 O5 -21.5(12) .
C13 C11 C12 O6 -28.3(11) .
C9 C11 C12 O6 161.1(7) .
C9 C11 C13 C14 0.7(11) .
C12 C11 C13 C14 -170.2(8) .
C11 C13 C14 C7 1.2(12) .
C8 C7 C14 C13 -3.3(12) .
C4 C7 C14 C13 176.0(7) .
C17 N2 C15 C16 0.4(9) .
Mn1 N2 C15 C16 178.4(7) .
N2 C15 C16 N3 0.1(10) .
C17 N3 C16 C15 -0.5(9) .
C15 N2 C17 N3 -0.7(8) .
Mn1 N2 C17 N3 -179.4(5) .
C15 N2 C17 C18 179.2(7) .
Mn1 N2 C17 C18 0.5(9) .
C16 N3 C17 N2 0.7(9) .
C16 N3 C17 C18 -179.1(8) .
C20 N5 C18 N4 -0.6(8) .
Mn1 N5 C18 N4 175.7(5) .
C20 N5 C18 C17 179.3(7) .
Mn1 N5 C18 C17 -4.4(9) .
C19 N4 C18 N5 0.5(8) .
C19 N4 C18 C17 -179.4(8) .
N2 C17 C18 N5 2.7(11) .
N3 C17 C18 N5 -177.4(8) .
N2 C17 C18 N4 -177.4(8) .
N3 C17 C18 N4 2.5(14) .
C18 N4 C19 C20 -0.2(9) .
N4 C19 C20 N5 -0.2(10) .
C18 N5 C20 C19 0.5(9) .
Mn1 N5 C20 C19 -174.1(7) .
